data_7231115
loop_
_publ_author_name
'Pino-Cuevas, Arantxa'
'Gra\~na, Ana'
'Abram, Ulrich'
'Carballo, Rosa'
'V\'azquez-L\'opez, Ezequiel M.'

_publ_section_title
;
 Structural study of mono-, di- and tetranuclear complexes of the
 {Re(CO)3}+ fragment with thiosemicarbazone/thiosemicarbazonate ligands
 containing benzothiazole or benzoxazole groups
;
_journal_issue 33
_journal_name_full CrystEngComm
_journal_page_first 4781
_journal_paper_doi 10.1039/C8CE00874D
_journal_volume 20
_journal_year 2018
_chemical_formula_sum 'C49.5 H33 N8 O6.5 Re2 S4'
_chemical_formula_weight 1344.48
_space_group_crystal_system triclinic
_space_group_IT_number 2
_space_group_name_Hall '-P 1'
_space_group_name_H-M_alt 'P -1'
_symmetry_space_group_name_Hall '-P 1'
_symmetry_space_group_name_H-M 'P -1'
_atom_sites_solution_hydrogens geom
_audit_creation_method SHELXL-2013
_audit_update_record
;
2018-07-02 deposited with the CCDC.
2018-07-09 downloaded from the CCDC.
;
_cell_angle_alpha 74.153(4)
_cell_angle_beta 73.586(4)
_cell_angle_gamma 88.641(4)
_cell_formula_units_Z 4
_cell_length_a 15.0539(10)
_cell_length_b 17.4103(12)
_cell_length_c 20.9041(14)
_cell_measurement_reflns_used 9932
_cell_measurement_temperature 296(2)
_cell_measurement_theta_max 67.25
_cell_measurement_theta_min 3.07
_cell_volume 5047.3(6)
_computing_cell_refinement 'Bruker SAINT'
_computing_data_collection 'Bruker APEX2'
_computing_data_reduction 'Bruker SAINT'
_computing_structure_refinement 'SHELXL-2013 (Sheldrick, 2013)'
_diffrn_ambient_temperature 296(2)
_diffrn_measured_fraction_theta_full 0.913
_diffrn_measured_fraction_theta_max 0.881
_diffrn_measurement_device_type 'Bruker CCD Smart 6000'
_diffrn_measurement_method '\f and \w scans'
_diffrn_radiation_type CuK\a
_diffrn_radiation_wavelength 1.54178
_diffrn_reflns_av_R_equivalents 0.1189
_diffrn_reflns_av_unetI/netI 0.1181
_diffrn_reflns_Laue_measured_fraction_full 0.913
_diffrn_reflns_Laue_measured_fraction_max 0.881
_diffrn_reflns_limit_h_max 17
_diffrn_reflns_limit_h_min -17
_diffrn_reflns_limit_k_max 19
_diffrn_reflns_limit_k_min -20
_diffrn_reflns_limit_l_max 23
_diffrn_reflns_limit_l_min -25
_diffrn_reflns_number 64096
_diffrn_reflns_point_group_measured_fraction_full 0.913
_diffrn_reflns_point_group_measured_fraction_max 0.881
_diffrn_reflns_theta_full 67.679
_diffrn_reflns_theta_max 69.434
_diffrn_reflns_theta_min 2.980
_exptl_absorpt_coefficient_mu 11.262
_exptl_absorpt_correction_T_max 0.7530
_exptl_absorpt_correction_T_min 0.3725
_exptl_absorpt_correction_type multi-scan
_exptl_absorpt_process_details 'SADABS V2012/1 (Bruker AXS Inc.)'
_exptl_crystal_colour yellow
_exptl_crystal_density_diffrn 1.769
_exptl_crystal_density_method 'not measured'
_exptl_crystal_description plate
_exptl_crystal_F_000 2608
_exptl_crystal_recrystallization_method 'Re-crystallisation from solvent: acetone'
_exptl_crystal_size_max 0.112
_exptl_crystal_size_mid 0.097
_exptl_crystal_size_min 0.033
_refine_diff_density_max 2.272
_refine_diff_density_min -2.910
_refine_diff_density_rms 0.204
_refine_ls_extinction_method none
_refine_ls_goodness_of_fit_ref 1.106
_refine_ls_hydrogen_treatment constr
_refine_ls_matrix_type full
_refine_ls_number_parameters 1213
_refine_ls_number_reflns 16715
_refine_ls_number_restraints 5
_refine_ls_restrained_S_all 1.106
_refine_ls_R_factor_all 0.1513
_refine_ls_R_factor_gt 0.1087
_refine_ls_shift/su_max 0.001
_refine_ls_shift/su_mean 0.000
_refine_ls_structure_factor_coef Fsqd
_refine_ls_weighting_details 'w=1/[\s^2^(Fo^2^)+(0.1611P)^2^+17.8219P] where P=(Fo^2^+2Fc^2^)/3'
_refine_ls_weighting_scheme calc
_refine_ls_wR_factor_gt 0.2820
_refine_ls_wR_factor_ref 0.3034
_reflns_Friedel_coverage 0.000
_reflns_number_gt 10247
_reflns_number_total 16715
_reflns_threshold_expression 'I > 2\s(I)'
_cod_data_source_file c8ce00874d2.cif
_cod_data_source_block 3c
_cod_depositor_comments 'Adding full bibliography for 7231102--7231118.cif.'
_cod_original_formula_sum 'C49.50 H33 N8 O6.50 Re2 S4'
_cod_database_code 7231115
_shelx_space_group_comment
; 
The symmetry employed for this shelxl refinement is uniquely defined 
by the following loop, which should always be used as a source of 
symmetry information in preference to the above space-group names. 
They are only intended as comments. 
;
_shelx_estimated_absorpt_t_min 0.365
_shelx_estimated_absorpt_t_max 0.708
_shelxl_version_number 2013-4

loop_
_space_group_symop_operation_xyz
'x, y, z'
'-x, -y, -z'

loop_
_atom_site_label
_atom_site_type_symbol
_atom_site_fract_x
_atom_site_fract_y
_atom_site_fract_z
_atom_site_U_iso_or_equiv
_atom_site_adp_type
_atom_site_occupancy
_atom_site_site_symmetry_order
_atom_site_calc_flag
_atom_site_refinement_flags_posn
_atom_site_refinement_flags_adp
Re1 Re 0.58859(5) 0.36141(4) 0.91800(4) 0.0599(3) Uani 1 1 d . .
Re2 Re 0.38853(5) 0.48860(4) 0.88824(4) 0.0602(3) Uani 1 1 d . .
S1A S 0.4359(3) 0.3530(3) 0.8885(2) 0.0649(10) Uani 1 1 d . .
S2A S 0.8823(4) 0.5917(4) 0.4218(3) 0.1031(17) Uani 1 1 d . .
N1A N 0.6300(8) 0.6270(8) 0.8161(7) 0.061(3) Uani 1 1 d . .
H1A H 0.5960 0.6467 0.8477 0.073 Uiso 1 1 calc R U
N2A N 0.6735(9) 0.5094(7) 0.7873(7) 0.061(3) Uani 1 1 d . .
N3A N 0.6636(8) 0.4258(9) 0.8112(7) 0.061(3) Uani 1 1 d . .
N4A N 0.9552(9) 0.4417(10) 0.4375(7) 0.075(4) Uani 1 1 d . .
C1A C 0.6227(10) 0.5469(12) 0.8313(8) 0.065(5) Uani 1 1 d . .
C2A C 0.7023(10) 0.3910(10) 0.7621(9) 0.061(4) Uani 1 1 d . .
H2A H 0.6977 0.3354 0.7774 0.074 Uiso 1 1 calc R U
C3A C 0.7516(10) 0.4235(10) 0.6874(9) 0.060(4) Uani 1 1 d . .
C4A C 0.7448(11) 0.4987(10) 0.6477(8) 0.057(4) Uani 1 1 d . .
H4A H 0.7094 0.5346 0.6684 0.068 Uiso 1 1 calc R U
C5A C 0.7870(12) 0.5213(11) 0.5811(10) 0.071(5) Uani 1 1 d . .
H5A H 0.7781 0.5721 0.5554 0.085 Uiso 1 1 calc R U
C6A C 0.8474(11) 0.4698(11) 0.5458(10) 0.071(5) Uani 1 1 d . .
C7A C 0.8541(11) 0.3935(9) 0.5870(8) 0.061(4) Uani 1 1 d . .
H7A H 0.8908 0.3575 0.5673 0.073 Uiso 1 1 calc R U
C8A C 0.8072(11) 0.3711(10) 0.6559(9) 0.070(5) Uani 1 1 d . .
H8A H 0.8125 0.3198 0.6826 0.084 Uiso 1 1 calc R U
C9A C 0.8951(10) 0.4957(10) 0.4716(9) 0.061(4) Uani 1 1 d . .
C10A C 0.9843(12) 0.4923(12) 0.3680(11) 0.078(5) Uani 1 1 d . .
C11A C 1.0419(14) 0.4669(17) 0.3127(14) 0.102(7) Uani 1 1 d . .
H11A H 1.0608 0.4148 0.3217 0.123 Uiso 1 1 calc R U
C12A C 1.0700(17) 0.514(2) 0.2496(17) 0.116(9) Uani 1 1 d . .
H12A H 1.1130 0.4959 0.2158 0.139 Uiso 1 1 calc R U
C13A C 1.0368(19) 0.589(2) 0.2319(12) 0.124(9) Uani 1 1 d . U
H13A H 1.0541 0.6191 0.1856 0.149 Uiso 1 1 calc R U
C14A C 0.9768(17) 0.6224(15) 0.2827(13) 0.105(7) Uani 1 1 d . U
H14A H 0.9561 0.6738 0.2718 0.127 Uiso 1 1 calc R U
C15A C 0.9518(11) 0.5706(12) 0.3508(10) 0.072(5) Uani 1 1 d . .
C16A C 0.6838(11) 0.6836(11) 0.7573(10) 0.071(5) Uani 1 1 d . .
C17A C 0.6613(11) 0.7620(11) 0.7483(10) 0.071(5) Uani 1 1 d . .
H17A H 0.6117 0.7757 0.7806 0.086 Uiso 1 1 calc R U
C18A C 0.7115(15) 0.8194(13) 0.6922(12) 0.089(6) Uani 1 1 d . .
H18A H 0.6935 0.8717 0.6860 0.107 Uiso 1 1 calc R U
C19A C 0.7867(16) 0.8036(14) 0.6446(14) 0.105(8) Uani 1 1 d . .
H19A H 0.8217 0.8449 0.6083 0.126 Uiso 1 1 calc R U
C20A C 0.8107(13) 0.7242(15) 0.6514(11) 0.090(6) Uani 1 1 d . .
H20A H 0.8596 0.7116 0.6178 0.108 Uiso 1 1 calc R U
C21A C 0.7614(11) 0.6650(11) 0.7080(12) 0.084(6) Uani 1 1 d . .
H21A H 0.7789 0.6125 0.7141 0.101 Uiso 1 1 calc R U
O22A O 0.4836(10) 0.2905(9) 1.0738(7) 0.091(4) Uani 1 1 d . .
C22A C 0.5250(14) 0.3187(11) 1.0104(15) 0.088(7) Uani 1 1 d . .
O23A O 0.7677(10) 0.3752(10) 0.9546(8) 0.103(4) Uani 1 1 d . .
C23A C 0.6969(14) 0.3706(14) 0.9405(10) 0.086(6) Uani 1 1 d . .
O24A O 0.6432(14) 0.1933(9) 0.9066(10) 0.130(6) Uani 1 1 d . .
C24A C 0.6172(14) 0.2558(12) 0.9132(10) 0.080(5) Uani 1 1 d . .
S1B S 0.5437(2) 0.4995(2) 0.91260(19) 0.0550(9) Uani 1 1 d . .
S2B S 0.7217(4) 0.7591(4) 0.4031(3) 0.0991(16) Uani 1 1 d . .
N1B N 0.4842(11) 0.2991(9) 0.7789(7) 0.076(4) Uani 1 1 d . .
H1B H 0.4761 0.2555 0.8119 0.091 Uiso 1 1 calc R U
N2B N 0.4789(10) 0.4371(9) 0.7512(7) 0.070(4) Uani 1 1 d . .
N3B N 0.4592(10) 0.5031(9) 0.7782(8) 0.071(4) Uani 1 1 d . .
N4B N 0.6530(7) 0.6124(7) 0.3930(6) 0.051(3) Uani 1 1 d . .
C1B C 0.4715(12) 0.3674(11) 0.7988(10) 0.070(4) Uani 1 1 d . .
C2B C 0.4839(12) 0.5726(11) 0.7298(9) 0.068(4) Uani 1 1 d . .
H2B H 0.4735 0.6169 0.7472 0.081 Uiso 1 1 calc R U
C3B C 0.5230(11) 0.5919(10) 0.6570(8) 0.064(4) Uani 1 1 d . .
C4B C 0.5743(11) 0.6678(10) 0.6268(8) 0.061(4) Uani 1 1 d . .
H4B H 0.5795 0.7002 0.6544 0.073 Uiso 1 1 calc R U
C5B C 0.6155(11) 0.6917(9) 0.5568(9) 0.061(4) Uani 1 1 d . .
H5B H 0.6483 0.7411 0.5372 0.074 Uiso 1 1 calc R U
C6B C 0.6096(10) 0.6443(9) 0.5138(8) 0.057(4) Uani 1 1 d . .
C7B C 0.5591(11) 0.5731(10) 0.5450(8) 0.062(4) Uani 1 1 d . .
H7B H 0.5543 0.5412 0.5168 0.075 Uiso 1 1 calc R U
C8B C 0.5159(12) 0.5456(11) 0.6130(9) 0.071(5) Uani 1 1 d . .
H8B H 0.4819 0.4967 0.6307 0.085 Uiso 1 1 calc R U
C9B C 0.6580(10) 0.6685(10) 0.4393(8) 0.061(4) Uani 1 1 d . .
C10B C 0.7485(11) 0.7410(12) 0.3287(11) 0.080(5) Uani 1 1 d . .
C11B C 0.8022(18) 0.7970(17) 0.2618(17) 0.132(9) Uani 1 1 d . U
H11B H 0.8272 0.8471 0.2575 0.158 Uiso 1 1 calc R U
C12B C 0.8110(16) 0.763(2) 0.2030(13) 0.122(9) Uani 1 1 d . U
H12B H 0.8462 0.7927 0.1592 0.146 Uiso 1 1 calc R U
C13B C 0.771(3) 0.692(2) 0.2089(19) 0.135(11) Uani 1 1 d . .
H13B H 0.7744 0.6760 0.1692 0.162 Uiso 1 1 calc R U
C14B C 0.730(2) 0.648(2) 0.2659(16) 0.118(8) Uani 1 1 d . .
H14B H 0.7117 0.5961 0.2680 0.141 Uiso 1 1 calc R U
C15B C 0.7086(12) 0.6688(11) 0.3282(10) 0.072(5) Uani 1 1 d . .
C16B C 0.5092(11) 0.2904(12) 0.7109(9) 0.067(4) Uani 1 1 d . .
C17B C 0.5638(13) 0.3422(12) 0.6529(10) 0.074(5) Uani 1 1 d . .
H17B H 0.5873 0.3886 0.6576 0.088 Uiso 1 1 calc R U
C18B C 0.5866(16) 0.3316(16) 0.5890(13) 0.105(7) Uani 1 1 d . .
H18B H 0.6210 0.3712 0.5508 0.126 Uiso 1 1 calc R U
C19B C 0.5575(17) 0.2601(18) 0.5812(14) 0.105(7) Uani 1 1 d . .
H19B H 0.5756 0.2495 0.5383 0.126 Uiso 1 1 calc R U
C20B C 0.5010(16) 0.2051(15) 0.6392(15) 0.097(7) Uani 1 1 d . .
H20B H 0.4776 0.1588 0.6341 0.117 Uiso 1 1 calc R U
C21B C 0.4789(12) 0.2178(11) 0.7038(10) 0.070(5) Uani 1 1 d . .
H21B H 0.4442 0.1789 0.7426 0.084 Uiso 1 1 calc R U
O22B O 0.2835(10) 0.4400(10) 1.0429(8) 0.107(5) Uani 1 1 d . .
C22B C 0.3298(13) 0.4607(12) 0.9823(12) 0.079(5) Uani 1 1 d . .
O23B O 0.1974(12) 0.4749(11) 0.8649(11) 0.139(7) Uani 1 1 d . .
C23B C 0.2750(16) 0.4785(14) 0.8744(12) 0.098(7) Uani 1 1 d . .
O24B O 0.3461(10) 0.6634(10) 0.8756(8) 0.107(5) Uani 1 1 d . .
C24B C 0.3649(12) 0.5986(9) 0.8792(9) 0.065(4) Uani 1 1 d . .
Re3 Re 0.11713(6) 0.86353(6) 0.91079(5) 0.0822(3) Uani 1 1 d . .
Re4 Re -0.07862(6) 0.75640(6) 0.88330(6) 0.0932(4) Uani 1 1 d . .
S1C S 0.0814(4) 0.7301(3) 0.9044(3) 0.0887(15) Uani 1 1 d . .
S2C S 0.3849(4) 0.9622(4) 0.4135(3) 0.1078(18) Uani 1 1 d . .
N1C N 0.1606(10) 0.6703(10) 0.7999(9) 0.091(5) Uani 1 1 d . .
H1C H 0.1293 0.6299 0.8315 0.110 Uiso 1 1 calc R U
N2C N 0.1990(10) 0.8044(9) 0.7778(8) 0.071(4) Uani 1 1 d . .
N3C N 0.1872(10) 0.8710(10) 0.8008(9) 0.080(4) Uani 1 1 d . .
N4C N 0.4611(9) 1.1071(9) 0.4242(7) 0.077(4) Uani 1 1 d . U
C1C C 0.1562(12) 0.7384(13) 0.8192(11) 0.082(6) Uani 1 1 d . .
C2C C 0.2225(12) 0.9378(13) 0.7539(11) 0.080(5) Uani 1 1 d . .
H2C H 0.2196 0.9813 0.7721 0.096 Uiso 1 1 calc R U
C3C C 0.2652(11) 0.9582(10) 0.6797(9) 0.066(4) Uani 1 1 d . .
C4C C 0.3210(11) 1.0281(10) 0.6496(9) 0.067(4) Uani 1 1 d . .
H4C H 0.3310 1.0594 0.6768 0.081 Uiso 1 1 calc R U
C5C C 0.3630(11) 1.0514(10) 0.5767(9) 0.068(5) Uani 1 1 d . .
H5C H 0.3973 1.1000 0.5561 0.082 Uiso 1 1 calc R U
C6C C 0.3542(10) 1.0042(9) 0.5365(9) 0.057(4) Uani 1 1 d . .
C7C C 0.2943(12) 0.9331(11) 0.5686(10) 0.071(5) Uani 1 1 d . .
H7C H 0.2826 0.9016 0.5421 0.085 Uiso 1 1 calc R U
C8C C 0.2548(12) 0.9123(11) 0.6386(10) 0.074(5) Uani 1 1 d . .
H8C H 0.2189 0.8645 0.6593 0.089 Uiso 1 1 calc R U
C9C C 0.3970(10) 1.0271(12) 0.4623(9) 0.071(5) Uani 1 1 d . .
C10C C 0.4539(11) 1.0291(11) 0.3429(9) 0.068(4) Uani 1 1 d . .
C11C C 0.4781(18) 1.0216(16) 0.2748(15) 0.112(8) Uani 1 1 d . .
H11C H 0.4582 0.9770 0.2651 0.134 Uiso 1 1 calc R U
C12C C 0.535(2) 1.086(2) 0.2208(14) 0.124(9) Uani 1 1 d . .
H12C H 0.5497 1.0840 0.1750 0.148 Uiso 1 1 calc R U
C13C C 0.5665(17) 1.1472(18) 0.2345(16) 0.108(8) Uani 1 1 d . .
H13C H 0.6062 1.1862 0.1989 0.130 Uiso 1 1 calc R U
C14C C 0.5417(16) 1.1542(16) 0.301(2) 0.139(13) Uani 1 1 d . .
H14C H 0.5640 1.1992 0.3086 0.167 Uiso 1 1 calc R U
C15C C 0.4845(12) 1.0971(12) 0.3574(11) 0.076(5) Uani 1 1 d . U
C16C C 0.2064(12) 0.6541(10) 0.7381(10) 0.072(5) Uani 1 1 d . .
C17C C 0.2812(13) 0.7007(12) 0.6869(10) 0.081(5) Uani 1 1 d . .
H17C H 0.3013 0.7468 0.6942 0.098 Uiso 1 1 calc R U
C18C C 0.3249(15) 0.6833(14) 0.6288(12) 0.097(7) Uani 1 1 d . .
H18C H 0.3759 0.7151 0.5973 0.117 Uiso 1 1 calc R U
C19C C 0.2935(16) 0.617(2) 0.6157(13) 0.110(8) Uani 1 1 d . .
H19C H 0.3193 0.6051 0.5736 0.132 Uiso 1 1 calc R U
C20C C 0.224(2) 0.5688(15) 0.6662(16) 0.108(8) Uani 1 1 d . .
H20C H 0.2075 0.5211 0.6594 0.129 Uiso 1 1 calc R U
C21C C 0.1785(13) 0.5851(11) 0.7236(12) 0.080(5) Uani 1 1 d . .
H21C H 0.1284 0.5518 0.7546 0.096 Uiso 1 1 calc R U
O22C O 0.0240(14) 0.8294(15) 1.0685(11) 0.155(8) Uani 1 1 d . U
C22C C 0.060(2) 0.8467(15) 0.9999(15) 0.117(8) Uani 1 1 d . U
O23C O 0.1591(15) 1.0359(12) 0.9017(11) 0.148(7) Uani 1 1 d . .
C23C C 0.1380(19) 0.9704(12) 0.9055(13) 0.113(9) Uani 1 1 d . .
O24C O 0.2946(14) 0.8166(12) 0.9480(10) 0.119(6) Uani 1 1 d . .
C24C C 0.226(3) 0.8350(15) 0.9318(14) 0.149(15) Uani 1 1 d . .
S1D S -0.0394(3) 0.8912(3) 0.8863(3) 0.0906(15) Uani 1 1 d . .
S2D S 0.2315(4) 0.8094(4) 0.3908(3) 0.1031(17) Uani 1 1 d . .
N1D N 0.0023(13) 1.0181(10) 0.7779(10) 0.096(5) Uani 1 1 d . .
H1D H -0.0004 1.0377 0.8119 0.115 Uiso 1 1 calc R U
N2D N -0.0004(10) 0.9002(11) 0.7452(10) 0.091(5) Uani 1 1 d . .
N3D N -0.0154(10) 0.8142(10) 0.7735(10) 0.094(5) Uani 1 1 d . .
N4D N 0.1503(8) 0.9552(10) 0.3861(7) 0.078(4) Uani 1 1 d . .
C1D C -0.0107(14) 0.9398(18) 0.7935(12) 0.103(7) Uani 1 1 d . .
C2D C 0.0016(14) 0.7762(16) 0.7236(13) 0.103(8) Uani 1 1 d . .
H2D H -0.0101 0.7210 0.7396 0.124 Uiso 1 1 calc R U
C3D C 0.0354(11) 0.8080(10) 0.6483(10) 0.068(4) Uani 1 1 d . .
C4D C 0.0810(13) 0.7517(11) 0.6181(11) 0.078(5) Uani 1 1 d . .
H4D H 0.0822 0.6996 0.6449 0.094 Uiso 1 1 calc R U
C5D C 0.1270(13) 0.7739(11) 0.5444(10) 0.073(5) Uani 1 1 d . .
H5D H 0.1622 0.7373 0.5245 0.087 Uiso 1 1 calc R U
C6D C 0.1187(11) 0.8519(11) 0.5020(12) 0.077(5) Uani 1 1 d . .
C7D C 0.0663(12) 0.9054(12) 0.5393(12) 0.079(5) Uani 1 1 d . .
H7D H 0.0584 0.9568 0.5142 0.095 Uiso 1 1 calc R U
C8D C 0.0288(12) 0.8837(14) 0.6088(13) 0.092(6) Uani 1 1 d . .
H8D H -0.0023 0.9208 0.6303 0.110 Uiso 1 1 calc R U
C9D C 0.1606(11) 0.8766(10) 0.4297(10) 0.066(4) Uani 1 1 d . .
C10D C 0.2508(10) 0.8770(7) 0.3144(9) 0.081(5) Uani 1 1 d G .
C11D C 0.3055(10) 0.8691(11) 0.2510(12) 0.134(12) Uani 1 1 d G .
H11D H 0.3347 0.8219 0.2486 0.160 Uiso 1 1 calc R U
C12D C 0.3164(13) 0.9318(16) 0.1911(8) 0.169(17) Uani 1 1 d G .
H12D H 0.3530 0.9265 0.1486 0.203 Uiso 1 1 calc R U
C13D C 0.2728(16) 1.0024(13) 0.1946(8) 0.176(16) Uani 1 1 d G .
H13D H 0.2801 1.0444 0.1546 0.211 Uiso 1 1 calc R U
C14D C 0.2182(13) 1.0103(8) 0.2581(11) 0.136(11) Uani 1 1 d G .
H14D H 0.1890 1.0575 0.2605 0.164 Uiso 1 1 calc R U
C15D C 0.2072(9) 0.9476(8) 0.3180(8) 0.082(5) Uani 1 1 d G .
C16D C 0.0203(13) 1.0736(12) 0.7112(13) 0.085(6) Uani 1 1 d . .
C17D C 0.0742(15) 1.0575(14) 0.6526(13) 0.093(6) Uani 1 1 d . .
H17D H 0.1012 1.0087 0.6539 0.112 Uiso 1 1 calc R U
C18D C 0.0872(15) 1.1191(17) 0.5892(13) 0.107(8) Uani 1 1 d . .
H18D H 0.1219 1.1079 0.5487 0.129 Uiso 1 1 calc R U
C19D C 0.0534(18) 1.1923(15) 0.5830(16) 0.104(7) Uani 1 1 d . .
H19D H 0.0670 1.2321 0.5411 0.125 Uiso 1 1 calc R U
C20D C -0.0032(19) 1.2032(14) 0.6444(19) 0.115(9) Uani 1 1 d . .
H20D H -0.0321 1.2513 0.6422 0.138 Uiso 1 1 calc R U
C21D C -0.0195(16) 1.1493(14) 0.7070(19) 0.126(10) Uani 1 1 d . .
H21D H -0.0560 1.1612 0.7467 0.151 Uiso 1 1 calc R U
O22D O -0.2739(12) 0.7839(13) 0.8785(10) 0.143(8) Uani 1 1 d . .
C22D C -0.1988(16) 0.7769(15) 0.8740(12) 0.098(7) Uani 1 1 d . .
O23D O -0.1644(15) 0.6933(13) 1.0395(11) 0.145(7) Uani 1 1 d . U
C23D C -0.1268(17) 0.7256(16) 0.9720(16) 0.116(8) Uani 1 1 d . U
O24D O -0.095(2) 0.5914(15) 0.8596(17) 0.26(2) Uani 1 1 d . .
C24D C -0.0895(19) 0.649(2) 0.8718(14) 0.138(12) Uani 1 1 d . .

loop_
_atom_site_aniso_label
_atom_site_aniso_U_11
_atom_site_aniso_U_22
_atom_site_aniso_U_33
_atom_site_aniso_U_23
_atom_site_aniso_U_13
_atom_site_aniso_U_12
Re1 0.0634(5) 0.0618(5) 0.0552(5) -0.0233(4) -0.0119(3) 0.0070(3)
Re2 0.0555(4) 0.0628(5) 0.0630(5) -0.0225(4) -0.0132(3) 0.0014(3)
S1A 0.073(3) 0.060(3) 0.063(3) -0.020(2) -0.016(2) -0.0045(19)
S2A 0.091(4) 0.117(5) 0.096(4) -0.030(3) -0.020(3) 0.023(3)
N1A 0.044(7) 0.054(9) 0.081(10) -0.033(7) -0.001(6) 0.004(5)
N2A 0.068(8) 0.046(8) 0.058(8) -0.022(6) 0.007(6) -0.015(6)
N3A 0.048(7) 0.082(10) 0.061(8) -0.030(7) -0.018(6) 0.013(6)
N4A 0.050(8) 0.117(13) 0.046(8) -0.005(8) -0.007(6) -0.034(8)
C1A 0.049(9) 0.103(15) 0.053(10) -0.047(10) -0.005(7) 0.005(8)
C2A 0.055(9) 0.062(10) 0.073(11) -0.038(9) -0.009(8) 0.005(7)
C3A 0.056(9) 0.064(11) 0.067(11) -0.039(9) -0.008(8) 0.011(7)
C4A 0.068(10) 0.075(12) 0.039(9) -0.032(8) -0.018(8) 0.018(8)
C5A 0.072(11) 0.067(11) 0.076(13) -0.029(9) -0.017(9) 0.027(8)
C6A 0.050(9) 0.087(14) 0.084(13) -0.040(11) -0.015(9) 0.019(8)
C7A 0.072(10) 0.057(10) 0.058(10) -0.032(8) -0.012(8) 0.023(8)
C8A 0.058(10) 0.058(11) 0.071(12) -0.010(8) 0.007(8) 0.009(7)
C9A 0.054(9) 0.079(12) 0.064(10) -0.046(9) -0.011(8) 0.004(7)
C10A 0.065(11) 0.089(14) 0.104(15) -0.059(12) -0.032(10) 0.016(9)
C11A 0.068(13) 0.13(2) 0.112(19) -0.071(17) 0.007(13) -0.002(12)
C12A 0.079(15) 0.15(3) 0.12(2) -0.07(2) -0.002(16) -0.010(16)
C13A 0.11(2) 0.18(3) 0.057(14) -0.004(14) -0.015(12) -0.011(18)
C14A 0.113(17) 0.115(18) 0.105(17) -0.025(14) -0.063(13) 0.022(13)
C15A 0.055(10) 0.089(14) 0.072(12) -0.024(10) -0.019(8) 0.008(8)
C16A 0.053(10) 0.073(12) 0.090(13) -0.027(10) -0.020(9) -0.001(8)
C17A 0.057(10) 0.070(12) 0.078(12) -0.025(10) 0.000(9) 0.011(8)
C18A 0.074(13) 0.077(14) 0.102(16) -0.008(12) -0.021(12) 0.010(10)
C19A 0.084(15) 0.077(16) 0.13(2) 0.019(14) -0.041(15) -0.022(12)
C20A 0.053(11) 0.13(2) 0.076(13) -0.018(13) -0.006(9) -0.009(11)
C21A 0.042(9) 0.070(12) 0.134(18) -0.048(12) 0.003(10) 0.000(8)
O22A 0.093(10) 0.104(11) 0.063(8) -0.023(8) -0.004(7) -0.004(8)
C22A 0.075(12) 0.063(12) 0.17(2) -0.064(14) -0.078(15) 0.043(9)
O23A 0.085(10) 0.138(13) 0.099(11) -0.050(9) -0.030(8) 0.014(8)
C23A 0.074(13) 0.128(18) 0.064(12) -0.039(11) -0.021(10) 0.040(11)
O24A 0.199(18) 0.069(10) 0.152(15) -0.050(10) -0.081(13) 0.050(10)
C24A 0.114(15) 0.072(13) 0.079(13) -0.058(11) -0.029(11) 0.011(10)
S1B 0.051(2) 0.064(2) 0.050(2) -0.0236(18) -0.0061(16) -0.0009(16)
S2B 0.081(3) 0.112(4) 0.104(4) -0.034(3) -0.023(3) 0.011(3)
N1B 0.101(11) 0.075(10) 0.055(9) -0.032(7) -0.016(8) 0.008(8)
N2B 0.088(10) 0.064(10) 0.059(9) -0.028(8) -0.011(7) -0.001(7)
N3B 0.079(9) 0.063(10) 0.079(10) -0.026(8) -0.029(8) 0.007(7)
N4B 0.029(6) 0.071(8) 0.034(6) 0.005(6) 0.002(5) 0.011(5)
C1B 0.076(11) 0.067(12) 0.077(12) -0.031(10) -0.027(9) 0.012(8)
C2B 0.071(11) 0.070(12) 0.061(11) -0.025(9) -0.011(9) 0.001(8)
C3B 0.067(10) 0.068(11) 0.057(11) -0.022(8) -0.011(8) 0.000(8)
C4B 0.062(9) 0.073(11) 0.059(10) -0.034(9) -0.020(8) 0.010(8)
C5B 0.079(11) 0.044(9) 0.066(11) -0.024(8) -0.022(9) 0.004(7)
C6B 0.054(9) 0.056(10) 0.061(10) -0.010(8) -0.024(8) 0.012(7)
C7B 0.075(11) 0.067(11) 0.045(10) -0.018(8) -0.016(8) 0.010(8)
C8B 0.083(12) 0.064(11) 0.068(12) -0.026(9) -0.018(9) 0.011(8)
C9B 0.053(9) 0.064(10) 0.062(10) -0.013(8) -0.016(8) 0.011(7)
C10B 0.049(9) 0.082(13) 0.098(14) -0.037(11) 0.008(9) 0.016(8)
C11B 0.099(18) 0.11(2) 0.17(2) -0.027(18) -0.012(19) -0.008(14)
C12B 0.081(15) 0.14(2) 0.080(15) 0.013(13) 0.036(12) 0.026(15)
C13B 0.18(3) 0.10(2) 0.11(2) -0.044(19) -0.02(2) 0.03(2)
C14B 0.12(2) 0.14(2) 0.11(2) -0.05(2) -0.044(17) 0.034(17)
C15B 0.076(11) 0.079(13) 0.092(14) -0.051(11) -0.046(10) 0.017(9)
C16B 0.053(9) 0.094(14) 0.069(12) -0.040(10) -0.023(9) 0.011(8)
C17B 0.081(12) 0.076(13) 0.077(13) -0.037(11) -0.029(11) 0.011(9)
C18B 0.095(16) 0.12(2) 0.109(19) -0.038(15) -0.035(14) 0.034(13)
C19B 0.085(15) 0.14(2) 0.114(19) -0.072(18) -0.027(14) 0.034(14)
C20B 0.089(15) 0.105(18) 0.14(2) -0.079(17) -0.055(15) 0.022(13)
C21B 0.076(11) 0.072(12) 0.075(12) -0.039(10) -0.025(9) 0.005(8)
O22B 0.095(10) 0.141(14) 0.074(10) -0.031(9) -0.003(8) -0.027(9)
C22B 0.071(11) 0.096(14) 0.096(15) -0.041(12) -0.053(11) 0.025(10)
O23B 0.113(13) 0.118(14) 0.170(17) 0.018(12) -0.070(12) -0.011(10)
C23B 0.096(15) 0.126(19) 0.102(16) -0.045(14) -0.060(13) -0.002(12)
O24B 0.090(10) 0.108(13) 0.119(12) -0.036(10) -0.020(9) 0.010(8)
C24B 0.083(11) 0.029(9) 0.090(13) -0.029(8) -0.026(9) 0.011(7)
Re3 0.0756(6) 0.0812(6) 0.0814(6) -0.0267(5) -0.0050(5) -0.0007(4)
Re4 0.0695(6) 0.0951(7) 0.1017(7) -0.0434(6) 0.0131(5) -0.0153(5)
S1C 0.083(3) 0.076(3) 0.090(4) -0.026(3) 0.006(3) -0.009(2)
S2C 0.106(4) 0.117(5) 0.105(4) -0.050(4) -0.019(3) -0.003(3)
N1C 0.067(10) 0.088(12) 0.106(13) -0.027(10) -0.004(9) -0.009(8)
N2C 0.066(9) 0.058(10) 0.075(10) -0.007(8) -0.006(7) -0.007(7)
N3C 0.060(9) 0.069(11) 0.105(12) -0.034(10) -0.003(8) 0.004(7)
N4C 0.055(8) 0.101(11) 0.066(8) -0.029(8) -0.002(7) 0.056(8)
C1C 0.053(10) 0.092(15) 0.107(16) -0.053(13) -0.006(10) 0.000(9)
C2C 0.059(10) 0.079(14) 0.098(15) -0.034(12) -0.007(10) -0.006(9)
C3C 0.055(9) 0.067(11) 0.061(11) -0.006(9) -0.007(8) 0.012(8)
C4C 0.058(10) 0.066(11) 0.071(12) -0.022(9) -0.006(8) 0.001(8)
C5C 0.058(10) 0.069(11) 0.074(12) -0.036(9) 0.002(8) -0.010(8)
C6C 0.044(8) 0.043(9) 0.084(12) -0.023(8) -0.015(8) 0.011(6)
C7C 0.066(10) 0.071(12) 0.078(13) -0.015(9) -0.027(9) -0.005(8)
C8C 0.074(11) 0.067(12) 0.079(13) -0.021(10) -0.018(10) -0.019(9)
C9C 0.038(8) 0.108(14) 0.072(12) -0.044(11) -0.003(8) 0.008(8)
C10C 0.048(9) 0.081(12) 0.071(12) -0.029(10) -0.004(8) 0.006(8)
C11C 0.117(19) 0.109(19) 0.14(2) -0.056(18) -0.061(17) 0.006(15)
C12C 0.12(2) 0.17(3) 0.079(17) -0.019(19) -0.032(15) 0.01(2)
C13C 0.084(16) 0.10(2) 0.11(2) 0.016(16) -0.019(15) 0.005(14)
C14C 0.061(14) 0.083(18) 0.26(4) -0.03(2) -0.04(2) -0.004(12)
C15C 0.053(10) 0.090(14) 0.095(11) -0.043(12) -0.024(10) 0.026(9)
C16C 0.068(11) 0.058(11) 0.083(13) -0.028(9) -0.006(10) 0.019(8)
C17C 0.069(12) 0.077(13) 0.087(14) -0.025(11) -0.002(10) -0.011(9)
C18C 0.086(14) 0.106(16) 0.096(16) -0.065(14) 0.016(12) 0.008(12)
C19C 0.072(14) 0.17(3) 0.094(17) -0.045(18) -0.034(13) 0.043(15)
C20C 0.113(19) 0.088(17) 0.15(2) -0.049(17) -0.060(18) 0.040(14)
C21C 0.066(11) 0.069(13) 0.100(15) -0.021(11) -0.018(11) 0.014(9)
O22C 0.123(15) 0.22(2) 0.131(13) -0.078(16) -0.024(12) 0.026(14)
C22C 0.14(2) 0.087(16) 0.126(14) -0.020(15) -0.061(16) 0.034(14)
O23C 0.20(2) 0.106(15) 0.157(17) -0.037(12) -0.074(15) 0.001(13)
C23C 0.18(2) 0.038(12) 0.122(19) -0.035(12) -0.022(17) -0.020(12)
O24C 0.137(15) 0.125(15) 0.105(13) -0.023(10) -0.062(11) 0.033(11)
C24C 0.27(5) 0.062(16) 0.084(18) -0.030(13) 0.01(2) 0.02(2)
S1D 0.067(3) 0.096(4) 0.111(4) -0.049(3) -0.010(3) 0.010(2)
S2D 0.098(4) 0.099(4) 0.122(5) -0.043(4) -0.037(3) 0.017(3)
N1D 0.124(15) 0.056(11) 0.117(15) -0.034(10) -0.040(11) 0.010(9)
N2D 0.046(8) 0.104(14) 0.116(14) -0.035(11) -0.006(8) -0.004(8)
N3D 0.064(9) 0.064(11) 0.135(16) -0.016(10) -0.010(9) 0.012(7)
N4D 0.037(7) 0.131(14) 0.056(8) -0.020(9) -0.002(6) -0.018(7)
C1D 0.072(13) 0.15(2) 0.082(15) -0.037(16) -0.007(11) 0.026(13)
C2D 0.070(12) 0.14(2) 0.108(18) -0.083(17) 0.007(12) -0.016(12)
C3D 0.063(10) 0.054(11) 0.087(13) -0.013(9) -0.029(9) 0.014(8)
C4D 0.082(12) 0.048(11) 0.109(16) -0.018(10) -0.036(11) 0.001(8)
C5D 0.080(12) 0.061(11) 0.084(13) -0.028(10) -0.028(10) 0.017(8)
C6D 0.053(10) 0.074(13) 0.120(17) -0.036(12) -0.042(11) 0.009(8)
C7D 0.065(11) 0.077(13) 0.099(15) -0.040(11) -0.015(11) 0.031(9)
C8D 0.053(11) 0.108(18) 0.127(19) -0.059(15) -0.021(12) 0.010(10)
C9D 0.065(10) 0.070(12) 0.073(12) -0.021(9) -0.034(9) 0.015(8)
C10D 0.064(11) 0.078(13) 0.099(15) -0.026(11) -0.017(10) 0.007(9)
C11D 0.075(15) 0.13(2) 0.21(3) -0.11(2) -0.005(19) -0.007(14)
C12D 0.13(2) 0.16(3) 0.22(4) -0.14(3) 0.02(2) -0.03(2)
C13D 0.24(4) 0.17(4) 0.12(3) -0.06(2) -0.03(3) -0.05(3)
C14D 0.13(2) 0.058(15) 0.21(3) 0.003(18) -0.08(2) 0.006(13)
C15D 0.059(10) 0.063(12) 0.118(17) -0.017(11) -0.027(11) 0.014(8)
C16D 0.054(10) 0.083(14) 0.113(17) -0.005(12) -0.038(11) 0.010(9)
C17D 0.075(13) 0.085(15) 0.111(18) -0.016(14) -0.023(13) -0.009(10)
C18D 0.075(14) 0.13(2) 0.12(2) -0.009(16) -0.052(13) -0.024(13)
C19D 0.094(16) 0.082(17) 0.13(2) 0.010(15) -0.052(15) -0.008(13)
C20D 0.12(2) 0.056(15) 0.19(3) -0.023(17) -0.09(2) 0.010(13)
C21D 0.093(16) 0.058(15) 0.24(3) -0.037(18) -0.073(19) 0.036(11)
O22D 0.079(11) 0.22(2) 0.139(15) -0.089(15) -0.007(10) -0.050(12)
C22D 0.069(13) 0.133(19) 0.097(16) -0.067(14) 0.003(12) -0.014(12)
O23D 0.146(16) 0.143(17) 0.136(14) -0.035(13) -0.027(13) 0.009(12)
C23D 0.089(16) 0.12(2) 0.142(16) -0.058(15) -0.022(14) 0.058(14)
O24D 0.29(3) 0.13(2) 0.28(3) -0.12(2) 0.13(3) -0.11(2)
C24D 0.12(2) 0.14(3) 0.12(2) -0.069(19) 0.053(16) -0.061(18)

loop_
_atom_type_symbol
_atom_type_description
_atom_type_scat_dispersion_real
_atom_type_scat_dispersion_imag
_atom_type_scat_source
C C 0.0181 0.0091 'International Tables Vol C Tables 4.2.6.8 and 6.1.1.4'
H H 0.0000 0.0000 'International Tables Vol C Tables 4.2.6.8 and 6.1.1.4'
N N 0.0311 0.0180 'International Tables Vol C Tables 4.2.6.8 and 6.1.1.4'
O O 0.0492 0.0322 'International Tables Vol C Tables 4.2.6.8 and 6.1.1.4'
S S 0.3331 0.5567 'International Tables Vol C Tables 4.2.6.8 and 6.1.1.4'
Re Re -5.2083 5.8923 'International Tables Vol C Tables 4.2.6.8 and 6.1.1.4'

loop_
_geom_angle_atom_site_label_1
_geom_angle_atom_site_label_2
_geom_angle_atom_site_label_3
_geom_angle
C23A Re1 C22A 90.9(8)
C23A Re1 C24A 89.0(9)
C22A Re1 C24A 88.2(8)
C23A Re1 N3A 87.4(7)
C22A Re1 N3A 173.2(6)
C24A Re1 N3A 98.3(7)
C23A Re1 S1B 96.5(7)
C22A Re1 S1B 95.7(5)
C24A Re1 S1B 173.1(6)
N3A Re1 S1B 78.0(4)
C23A Re1 S1A 177.9(6)
C22A Re1 S1A 88.5(5)
C24A Re1 S1A 93.0(6)
N3A Re1 S1A 93.0(3)
S1B Re1 S1A 81.47(13)
C23B Re2 C22B 88.0(9)
C23B Re2 C24B 86.3(9)
C22B Re2 C24B 92.0(8)
C23B Re2 N3B 91.4(8)
C22B Re2 N3B 171.7(7)
C24B Re2 N3B 96.3(7)
C23B Re2 S1A 97.5(8)
C22B Re2 S1A 93.9(6)
C24B Re2 S1A 173.1(6)
N3B Re2 S1A 78.0(4)
C23B Re2 S1B 177.7(8)
C22B Re2 S1B 89.8(5)
C24B Re2 S1B 94.4(5)
N3B Re2 S1B 90.7(4)
S1A Re2 S1B 81.98(13)
C1B S1A Re2 97.9(6)
C1B S1A Re1 103.3(6)
Re2 S1A Re1 98.29(14)
C15A S2A C9A 89.4(9)
C1A N1A C16A 130.6(14)
C1A N2A N3A 114.6(13)
C2A N3A N2A 112.7(13)
C2A N3A Re1 124.3(12)
N2A N3A Re1 122.9(9)
C10A N4A C9A 99.7(15)
N2A C1A N1A 120.3(15)
N2A C1A S1B 125.2(14)
N1A C1A S1B 114.5(11)
N3A C2A C3A 132.4(16)
C4A C3A C8A 118.6(15)
C4A C3A C2A 125.3(13)
C8A C3A C2A 116.1(15)
C5A C4A C3A 121.4(15)
C4A C5A C6A 122.4(17)
C7A C6A C5A 115.5(16)
C7A C6A C9A 122.3(14)
C5A C6A C9A 122.1(17)
C8A C7A C6A 120.6(14)
C7A C8A C3A 121.4(16)
C6A C9A N4A 120.6(15)
C6A C9A S2A 120.4(12)
N4A C9A S2A 118.9(12)
C11A C10A C15A 117(2)
C11A C10A N4A 123(2)
C15A C10A N4A 120.8(16)
C12A C11A C10A 123(3)
C11A C12A C13A 121(3)
C12A C13A C14A 122(2)
C15A C14A C13A 114(2)
C14A C15A C10A 123.1(19)
C14A C15A S2A 125.8(17)
C10A C15A S2A 111.1(14)
C17A C16A N1A 117.5(16)
C17A C16A C21A 118.6(17)
N1A C16A C21A 123.8(16)
C18A C17A C16A 119.9(17)
C17A C18A C19A 123(2)
C18A C19A C20A 118.8(19)
C21A C20A C19A 119(2)
C20A C21A C16A 120.3(18)
O22A C22A Re1 178.2(15)
O23A C23A Re1 178.6(18)
O24A C24A Re1 174(2)
C1A S1B Re1 97.5(6)
C1A S1B Re2 105.4(5)
Re1 S1B Re2 98.16(13)
C10B S2B C9B 89.1(9)
C1B N1B C16B 128.4(16)
C1B N2B N3B 114.3(14)
C2B N3B N2B 112.8(14)
C2B N3B Re2 125.3(11)
N2B N3B Re2 121.8(11)
C15B N4B C9B 94.2(11)
N2B C1B N1B 119.5(16)
N2B C1B S1A 125.6(13)
N1B C1B S1A 114.6(14)
N3B C2B C3B 132.2(16)
C8B C3B C2B 127.1(16)
C8B C3B C4B 118.4(15)
C2B C3B C4B 114.5(14)
C5B C4B C3B 119.1(14)
C4B C5B C6B 121.9(15)
C7B C6B C5B 116.7(15)
C7B C6B C9B 121.6(14)
C5B C6B C9B 121.6(15)
C8B C7B C6B 125.0(16)
C7B C8B C3B 118.8(17)
C6B C9B N4B 120.4(13)
C6B C9B S2B 119.3(12)
N4B C9B S2B 120.4(11)
C15B C10B C11B 119(2)
C15B C10B S2B 115.1(15)
C11B C10B S2B 125.5(18)
C12B C11B C10B 112(2)
C13B C12B C11B 124(2)
C14B C13B C12B 121(3)
C13B C14B C15B 125(3)
C14B C15B C10B 119(2)
C14B C15B N4B 119.8(19)
C10B C15B N4B 121.1(15)
C17B C16B C21B 116.9(16)
C17B C16B N1B 126.6(16)
C21B C16B N1B 116.3(17)
C18B C17B C16B 125(2)
C17B C18B C19B 119(2)
C20B C19B C18B 118(2)
C21B C20B C19B 121(2)
C20B C21B C16B 119.5(19)
O22B C22B Re2 173.7(15)
O23B C23B Re2 177(2)
O24B C24B Re2 176.5(17)
C22C Re3 C24C 89.8(12)
C22C Re3 C23C 88.5(11)
C24C Re3 C23C 92.7(12)
C22C Re3 N3C 174.0(9)
C24C Re3 N3C 89.5(9)
C23C Re3 N3C 97.5(9)
C22C Re3 S1C 96.3(9)
C24C Re3 S1C 93.3(8)
C23C Re3 S1C 172.3(9)
N3C Re3 S1C 77.8(4)
C22C Re3 S1D 88.5(9)
C24C Re3 S1D 175.3(9)
C23C Re3 S1D 91.7(9)
N3C Re3 S1D 91.8(4)
S1C Re3 S1D 82.48(18)
C23D Re4 C22D 88.6(10)
C23D Re4 C24D 94.0(12)
C22D Re4 C24D 90.6(12)
C23D Re4 N3D 170.8(10)
C22D Re4 N3D 91.5(8)
C24D Re4 N3D 95.2(9)
C23D Re4 S1D 92.0(9)
C22D Re4 S1D 96.5(7)
C24D Re4 S1D 170.8(7)
N3D Re4 S1D 78.9(5)
C23D Re4 S1C 87.8(8)
C22D Re4 S1C 176.0(6)
C24D Re4 S1C 91.4(10)
N3D Re4 S1C 91.7(4)
S1D Re4 S1C 81.87(17)
C1C S1C Re3 97.7(7)
C1C S1C Re4 102.9(7)
Re3 S1C Re4 97.67(19)
C10C S2C C9C 87.6(9)
C1C N1C C16C 131.3(17)
C1C N2C N3C 117.9(15)
C2C N3C N2C 115.2(16)
C2C N3C Re3 123.4(13)
N2C N3C Re3 121.4(12)
C15C N4C C9C 96.8(14)
N2C C1C N1C 122.0(18)
N2C C1C S1C 123.6(14)
N1C C1C S1C 114.3(16)
N3C C2C C3C 133.3(18)
C8C C3C C4C 118.8(16)
C8C C3C C2C 124.0(17)
C4C C3C C2C 117.2(17)
C3C C4C C5C 119.3(16)
C6C C5C C4C 121.4(16)
C5C C6C C7C 118.1(16)
C5C C6C C9C 121.9(15)
C7C C6C C9C 119.8(15)
C8C C7C C6C 119.0(16)
C7C C8C C3C 123.2(17)
C6C C9C N4C 121.4(13)
C6C C9C S2C 119.6(13)
N4C C9C S2C 118.8(12)
C11C C10C C15C 121.3(19)
C11C C10C S2C 124.9(16)
C15C C10C S2C 113.8(14)
C10C C11C C12C 117(2)
C13C C12C C11C 122(3)
C12C C13C C14C 121(3)
C13C C14C C15C 123(3)
C14C C15C N4C 121(2)
C14C C15C C10C 116(2)
N4C C15C C10C 122.9(19)
N1C C16C C17C 125.2(17)
N1C C16C C21C 119.5(17)
C17C C16C C21C 115.3(17)
C18C C17C C16C 124.1(19)
C17C C18C C19C 119(2)
C20C C19C C18C 118(2)
C21C C20C C19C 124(2)
C20C C21C C16C 119(2)
O22C C22C Re3 174(2)
O23C C23C Re3 174(3)
O24C C24C Re3 177(2)
C1D S1D Re4 97.9(10)
C1D S1D Re3 104.9(7)
Re4 S1D Re3 97.94(19)
C10D S2D C9D 89.1(8)
C1D N1D C16D 127.2(19)
C1D N2D N3D 114(2)
C2D N3D N2D 112(2)
C2D N3D Re4 124.2(16)
N2D N3D Re4 122.9(14)
C9D N4D C15D 99.5(14)
N1D C1D N2D 123(2)
N1D C1D S1D 113.2(19)
N2D C1D S1D 124(2)
N3D C2D C3D 130(2)
C8D C3D C4D 120.8(19)
C8D C3D C2D 127.9(19)
C4D C3D C2D 111.3(18)
C3D C4D C5D 119.7(17)
C6D C5D C4D 120.3(16)
C9D C6D C5D 122.9(16)
C9D C6D C7D 122.1(18)
C5D C6D C7D 114.9(19)
C8D C7D C6D 123(2)
C7D C8D C3D 121.3(19)
C6D C9D N4D 123.1(15)
C6D C9D S2D 118.2(13)
N4D C9D S2D 118.7(13)
C11D C10D C15D 120.0
C11D C10D S2D 126.6(11)
C15D C10D S2D 113.4(11)
C12D C11D C10D 120.0
C11D C12D C13D 120.0
C14D C13D C12D 120.0
C13D C14D C15D 120.0
C14D C15D C10D 120.0
C14D C15D N4D 120.8(13)
C10D C15D N4D 119.2(13)
C17D C16D N1D 122.7(19)
C17D C16D C21D 120(2)
N1D C16D C21D 117(2)
C16D C17D C18D 117(2)
C19D C18D C17D 125(3)
C18D C19D C20D 114(2)
C21D C20D C19D 125(2)
C20D C21D C16D 119(3)
O22D C22D Re4 170(2)
O23D C23D Re4 173(2)
O24D C24D Re4 174(3)

loop_
_geom_bond_atom_site_label_1
_geom_bond_atom_site_label_2
_geom_bond_distance
Re1 C23A 1.84(2)
Re1 C22A 1.84(3)
Re1 C24A 1.902(18)
Re1 N3A 2.187(14)
Re1 S1B 2.464(4)
Re1 S1A 2.559(4)
Re2 C23B 1.83(2)
Re2 C22B 1.84(2)
Re2 C24B 1.908(15)
Re2 N3B 2.190(15)
Re2 S1A 2.448(4)
Re2 S1B 2.549(4)
S1A C1B 1.745(19)
S2A C15A 1.684(18)
S2A C9A 1.750(19)
N1A C1A 1.34(2)
N1A C16A 1.40(2)
N2A C1A 1.329(18)
N2A N3A 1.401(18)
N3A C2A 1.321(18)
N4A C10A 1.43(2)
N4A C9A 1.47(2)
C1A S1B 1.766(17)
C2A C3A 1.48(2)
C3A C4A 1.36(2)
C3A C8A 1.39(2)
C4A C5A 1.31(2)
C5A C6A 1.46(2)
C6A C7A 1.39(2)
C6A C9A 1.46(2)
C7A C8A 1.36(2)
C10A C11A 1.41(3)
C10A C15A 1.42(3)
C11A C12A 1.30(4)
C12A C13A 1.39(4)
C13A C14A 1.43(4)
C14A C15A 1.41(3)
C16A C17A 1.37(2)
C16A C21A 1.42(2)
C17A C18A 1.36(3)
C18A C19A 1.36(3)
C19A C20A 1.40(3)
C20A C21A 1.38(3)
O22A C22A 1.26(3)
O23A C23A 1.19(2)
O24A C24A 1.18(2)
S2B C10B 1.61(2)
S2B C9B 1.730(18)
N1B C1B 1.36(2)
N1B C16B 1.41(2)
N2B C1B 1.33(2)
N2B N3B 1.404(18)
N3B C2B 1.33(2)
N4B C15B 1.47(2)
N4B C9B 1.57(2)
C2B C3B 1.41(2)
C3B C8B 1.40(2)
C3B C4B 1.43(2)
C4B C5B 1.37(2)
C5B C6B 1.40(2)
C6B C7B 1.36(2)
C6B C9B 1.47(2)
C7B C8B 1.34(2)
C10B C15B 1.41(2)
C10B C11B 1.49(3)
C11B C12B 1.47(4)
C12B C13B 1.36(4)
C13B C14B 1.22(4)
C14B C15B 1.40(3)
C16B C17B 1.35(3)
C16B C21B 1.41(2)
C17B C18B 1.34(3)
C18B C19B 1.39(3)
C19B C20B 1.39(3)
C20B C21B 1.38(3)
O22B C22B 1.22(2)
O23B C23B 1.25(2)
O24B C24B 1.143(19)
Re3 C22C 1.76(3)
Re3 C24C 1.84(5)
Re3 C23C 1.863(19)
Re3 N3C 2.212(16)
Re3 S1C 2.444(5)
Re3 S1D 2.557(5)
Re4 C23D 1.72(3)
Re4 C22D 1.89(3)
Re4 C24D 1.97(3)
Re4 N3D 2.176(19)
Re4 S1D 2.454(5)
Re4 S1C 2.577(6)
S1C C1C 1.79(2)
S2C C10C 1.693(19)
S2C C9C 1.759(18)
N1C C1C 1.35(2)
N1C C16C 1.38(2)
N2C C1C 1.29(2)
N2C N3C 1.36(2)
N3C C2C 1.31(2)
N4C C15C 1.40(2)
N4C C9C 1.59(2)
C2C C3C 1.45(3)
C3C C8C 1.36(2)
C3C C4C 1.38(2)
C4C C5C 1.42(2)
C5C C6C 1.36(2)
C6C C7C 1.43(2)
C6C C9C 1.45(2)
C7C C8C 1.36(2)
C10C C11C 1.41(3)
C10C C15C 1.42(3)
C11C C12C 1.44(4)
C12C C13C 1.31(4)
C13C C14C 1.37(4)
C14C C15C 1.40(4)
C16C C17C 1.40(2)
C16C C21C 1.42(3)
C17C C18C 1.32(2)
C18C C19C 1.38(3)
C19C C20C 1.36(3)
C20C C21C 1.30(3)
O22C C22C 1.33(3)
O23C C23C 1.17(2)
O24C C24C 1.19(4)
S1D C1D 1.82(2)
S2D C10D 1.656(16)
S2D C9D 1.772(18)
N1D C1D 1.32(3)
N1D C16D 1.42(3)
N2D C1D 1.34(3)
N2D N3D 1.45(2)
N3D C2D 1.35(2)
N4D C9D 1.45(2)
N4D C15D 1.479(18)
C2D C3D 1.46(3)
C3D C8D 1.37(3)
C3D C4D 1.37(2)
C4D C5D 1.44(3)
C5D C6D 1.43(3)
C6D C9D 1.41(3)
C6D C7D 1.45(2)
C7D C8D 1.35(3)
C10D C11D 1.3900
C10D C15D 1.3900
C11D C12D 1.3900
C12D C13D 1.3900
C13D C14D 1.3900
C14D C15D 1.3900
C16D C17D 1.36(3)
C16D C21D 1.43(3)
C17D C18D 1.43(3)
C18D C19D 1.35(3)
C19D C20D 1.38(3)
C20D C21D 1.35(4)
O22D C22D 1.11(3)
O23D C23D 1.33(3)
O24D C24D 1.10(3)

loop_
_geom_hbond_atom_site_label_D
_geom_hbond_atom_site_label_H
_geom_hbond_atom_site_label_A
_geom_hbond_distance_DH
_geom_hbond_distance_HA
_geom_hbond_distance_DA
_geom_hbond_angle_DHA
_geom_hbond_site_symmetry_A
N1A H1A O22A 0.86 2.27 3.123(18) 174.3 2_667
C17B H17B N2B 0.93 2.50 2.98(2) 112.2 .
C21A H21A N2A 0.93 2.31 2.88(2) 119.3 .
C17C H17C N2C 0.93 2.41 2.97(2) 119.3 .
C17D H17D N2D 0.93 2.46 2.92(3) 110.3 .
